data_4506620
loop_
_publ_author_name
'Cui, Jiehu'
'Li, Yizhi'
'Guo, Zijian'
'Zheng, Hegen'

_publ_section_title
;
 Six New Co-Coordination Polymers Based on a Tripodal Carboxylate
 Ligand
;
_journal_issue 7
_journal_name_full 'Crystal Growth &amp; Design'
_journal_page_first 3610
_journal_paper_doi 10.1021/cg3004323
_journal_volume 12
_journal_year 2012
_chemical_formula_moiety 'C52 H24 Co3 N4 O22'
_chemical_formula_sum 'C52 H24 Co3 N4 O22'
_chemical_formula_weight 1233.54
_chemical_name_systematic
; 
 ? 
;
_space_group_IT_number 14
_symmetry_cell_setting monoclinic
_symmetry_space_group_name_Hall '-P 2ybc'
_symmetry_space_group_name_H-M 'P 1 21/c 1'
_atom_sites_solution_hydrogens geom
_atom_sites_solution_primary direct
_atom_sites_solution_secondary difmap
_audit_creation_method SHELXL-97
_cell_angle_alpha 90.00
_cell_angle_beta 119.250(11)
_cell_angle_gamma 90.00
_cell_formula_units_Z 2
_cell_length_a 17.283(3)
_cell_length_b 10.835(2)
_cell_length_c 18.443(2)
_cell_measurement_reflns_used 5270
_cell_measurement_temperature 293(2)
_cell_measurement_theta_max 26.4
_cell_measurement_theta_min 2.26
_cell_volume 3013.3(9)
_computing_cell_refinement 'SMART (Bruker, 2000)'
_computing_data_collection 'SMART (Bruker, 2000)'
_computing_data_reduction 'SMART (Bruker, 2000)'
_computing_molecular_graphics SHELXTL
_computing_publication_material SHELXTL
_computing_structure_refinement 'SHELXL-97 (Sheldrick, 2008)'
_computing_structure_solution 'SHELXS-97 (Sheldrick, 2008)'
_diffrn_ambient_temperature 293(2)
_diffrn_measured_fraction_theta_full 0.996
_diffrn_measured_fraction_theta_max 0.996
_diffrn_measurement_device_type 'phi and omega scans'
_diffrn_radiation_monochromator graphite
_diffrn_radiation_source 'fine-focus sealed tube'
_diffrn_radiation_type MoK\a
_diffrn_radiation_wavelength 0.71073
_diffrn_reflns_av_R_equivalents 0.1021
_diffrn_reflns_av_sigmaI/netI 0.0781
_diffrn_reflns_limit_h_max 18
_diffrn_reflns_limit_h_min -20
_diffrn_reflns_limit_k_max 10
_diffrn_reflns_limit_k_min -12
_diffrn_reflns_limit_l_max 21
_diffrn_reflns_limit_l_min -21
_diffrn_reflns_number 15949
_diffrn_reflns_theta_full 25.00
_diffrn_reflns_theta_max 25.00
_diffrn_reflns_theta_min 1.35
_exptl_absorpt_coefficient_mu 0.892
_exptl_absorpt_correction_T_max 0.837
_exptl_absorpt_correction_T_min 0.808
_exptl_absorpt_correction_type multi-scan
_exptl_absorpt_process_details 'SADABS; Bruker, 2000'
_exptl_crystal_colour red
_exptl_crystal_density_diffrn 1.360
_exptl_crystal_density_method 'not measured'
_exptl_crystal_description block
_exptl_crystal_F_000 1242
_exptl_crystal_size_max 0.30
_exptl_crystal_size_mid 0.20
_exptl_crystal_size_min 0.20
_platon_squeeze_details
;
;
_refine_diff_density_max 0.578
_refine_diff_density_min -0.515
_refine_diff_density_rms 0.076
_refine_ls_extinction_method none
_refine_ls_goodness_of_fit_ref 1.068
_refine_ls_hydrogen_treatment constr
_refine_ls_matrix_type full
_refine_ls_number_parameters 368
_refine_ls_number_reflns 5270
_refine_ls_number_restraints 54
_refine_ls_restrained_S_all 1.097
_refine_ls_R_factor_all 0.0592
_refine_ls_R_factor_gt 0.0476
_refine_ls_shift/su_max 0.001
_refine_ls_shift/su_mean 0.000
_refine_ls_structure_factor_coef Fsqd
_refine_ls_weighting_details 'calc w=1/[\s^2^(Fo^2^)+(0.0568P)^2^+0.2688P] where P=(Fo^2^+2Fc^2^)/3'
_refine_ls_weighting_scheme calc
_refine_ls_wR_factor_gt 0.1256
_refine_ls_wR_factor_ref 0.1295
_reflns_number_gt 4053
_reflns_number_total 5270
_reflns_threshold_expression >2sigma(I)
_cod_duplicate_entry 4506308
_cod_data_source_file cg3004323_si_002.cif
_cod_data_source_block 4
_cod_original_cell_volume 3013.3(8)
_cod_original_sg_symbol_Hall -P2ybc
_cod_original_sg_symbol_H-M P21/c
_cod_database_code 4506620

loop_
_symmetry_equiv_pos_as_xyz
'x, y, z'
'-x, y+1/2, -z+1/2'
'-x, -y, -z'
'x, -y-1/2, z-1/2'

loop_
_atom_site_label
_atom_site_type_symbol
_atom_site_fract_x
_atom_site_fract_y
_atom_site_fract_z
_atom_site_U_iso_or_equiv
_atom_site_adp_type
_atom_site_occupancy
_atom_site_symmetry_multiplicity
_atom_site_calc_flag
_atom_site_refinement_flags
C1 C 0.7392(2) 0.5264(3) 0.2707(2) 0.0292(8) Uani 1 1 d .
C2 C 0.8393(2) 0.5205(3) 0.3126(2) 0.0314(9) Uani 1 1 d .
C3 C 0.8896(2) 0.6265(4) 0.3352(3) 0.0397(10) Uani 1 1 d .
H3A H 0.8627 0.7033 0.3276 0.048 Uiso 1 1 calc R
C4 C 0.9808(2) 0.6175(4) 0.3695(3) 0.0488(11) Uani 1 1 d U
C5 C 1.0230(2) 0.5044(4) 0.3839(3) 0.0463(11) Uani 1 1 d .
H5A H 1.0843 0.4989 0.4080 0.056 Uiso 1 1 calc R
C6 C 0.9708(2) 0.4004(4) 0.3613(3) 0.0547(11) Uani 1 1 d U
C7 C 0.8801(2) 0.4069(4) 0.3267(2) 0.0411(10) Uani 1 1 d .
H7A H 0.8464 0.3351 0.3128 0.049 Uiso 1 1 calc R
C8 C 1.0938(3) 0.2563(4) 0.4090(3) 0.0591(12) Uani 1 1 d U
C9 C 1.1265(3) 0.2009(5) 0.3641(3) 0.0576(13) Uani 1 1 d .
H15A H 1.0912 0.1914 0.3070 0.069 Uiso 1 1 calc R
C10 C 1.2132(3) 0.1583(4) 0.4041(3) 0.0509(12) Uani 1 1 d .
H10 H 1.2362 0.1202 0.3735 0.061 Uiso 1 1 calc R
C11 C 1.2657(2) 0.1721(4) 0.4892(2) 0.0345(9) Uani 1 1 d .
C12 C 1.2305(3) 0.2309(4) 0.5331(3) 0.0455(11) Uani 1 1 d .
H12 H 1.2649 0.2418 0.5902 0.055 Uiso 1 1 calc R
C13 C 1.1446(3) 0.2731(5) 0.4922(3) 0.0607(14) Uani 1 1 d .
H13 H 1.1211 0.3133 0.5217 0.073 Uiso 1 1 calc R
C14 C 1.3577(2) 0.1213(3) 0.5312(2) 0.0322(8) Uani 1 1 d .
C15 C 1.1166(2) 0.7361(5) 0.4218(4) 0.0619(14) Uani 1 1 d U
C16 C 1.1701(3) 0.7069(6) 0.5043(4) 0.0733(17) Uani 1 1 d .
H22A H 1.1458 0.6735 0.5351 0.088 Uiso 1 1 calc R
C17 C 1.2599(3) 0.7274(5) 0.5408(3) 0.0514(12) Uani 1 1 d .
H17 H 1.2961 0.7088 0.5967 0.062 Uiso 1 1 calc R
C18 C 1.2973(2) 0.7759(4) 0.4947(2) 0.0350(9) Uani 1 1 d .
C19 C 1.2424(3) 0.8027(4) 0.4114(3) 0.0503(12) Uani 1 1 d .
H19 H 1.2662 0.8345 0.3796 0.060 Uiso 1 1 calc R
C20 C 1.1517(3) 0.7819(5) 0.3755(3) 0.0645(15) Uani 1 1 d .
H20 H 1.1149 0.7993 0.3195 0.077 Uiso 1 1 calc R
C21 C 1.3950(2) 0.8044(3) 0.5363(2) 0.0289(8) Uani 1 1 d .
C22 C 0.5888(3) 0.5505(4) 0.3471(3) 0.0477(11) Uani 1 1 d .
H22 H 0.6370 0.5146 0.3458 0.057 Uiso 1 1 calc R
C23 C 0.5742(3) 0.5212(4) 0.4128(3) 0.0449(10) Uani 1 1 d .
H23A H 0.6124 0.4683 0.4549 0.054 Uiso 1 1 calc R
C24 C 0.5034(3) 0.5711(4) 0.4143(2) 0.0394(9) Uani 1 1 d .
C25 C 0.4497(3) 0.6523(4) 0.3535(3) 0.0437(10) Uani 1 1 d .
H25A H 0.4021 0.6900 0.3547 0.052 Uiso 1 1 calc R
C26 C 0.4687(3) 0.6765(4) 0.2899(3) 0.0432(10) Uani 1 1 d .
H26B H 0.4316 0.7301 0.2478 0.052 Uiso 1 1 calc R
Co1 Co 0.57102(3) 0.68611(4) 0.19391(3) 0.02646(16) Uani 1 1 d .
Co2 Co 0.5000 0.5000 0.0000 0.02421(18) Uani 1 2 d S
N1 N 0.53763(19) 0.6269(3) 0.28602(19) 0.0354(7) Uani 1 1 d .
N2 N 0.4792(2) 0.5436(4) 0.4774(2) 0.0495(9) Uani 1 1 d .
O1 O 0.70422(14) 0.6308(2) 0.26338(16) 0.0357(6) Uani 1 1 d .
O2 O 0.69811(15) 0.4271(3) 0.24464(18) 0.0466(7) Uani 1 1 d .
O3 O 1.00346(19) 0.2826(3) 0.3681(3) 0.0820(11) Uani 1 1 d U
O4 O 1.39552(16) 0.0931(3) 0.60597(16) 0.0430(7) Uani 1 1 d .
O5 O 1.39330(16) 0.1066(2) 0.48503(16) 0.0382(6) Uani 1 1 d .
O6 O 1.02478(18) 0.7282(3) 0.3853(3) 0.0844(13) Uani 1 1 d U
O7 O 1.43942(15) 0.7808(2) 0.61243(16) 0.0352(6) Uani 1 1 d .
O8 O 1.42343(15) 0.8492(2) 0.49074(15) 0.0356(6) Uani 1 1 d .
O9 O 0.59574(18) 0.8603(2) 0.24983(18) 0.0440(7) Uani 1 1 d .
H9 H 0.6320 0.8970 0.2412 0.066 Uiso 1 1 calc R
O10 O 0.60907(17) 0.7770(3) 0.11497(17) 0.0433(7) Uani 1 1 d .
H10B H 0.6603 0.8081 0.1439 0.065 Uiso 1 1 d R
H10C H 0.5728 0.8352 0.0895 0.065 Uiso 1 1 d R
O11 O 0.54656(14) 0.5063(2) 0.13205(14) 0.0265(5) Uani 1 1 d .
H11A H 0.5088 0.4682 0.1408 0.040 Uiso 1 1 d R
H11B H 0.5946 0.4655 0.1560 0.040 Uiso 1 1 d R

loop_
_atom_site_aniso_label
_atom_site_aniso_U_11
_atom_site_aniso_U_22
_atom_site_aniso_U_33
_atom_site_aniso_U_23
_atom_site_aniso_U_13
_atom_site_aniso_U_12
C1 0.0168(16) 0.040(2) 0.025(2) 0.0046(16) 0.0052(15) 0.0047(16)
C2 0.0179(17) 0.044(2) 0.0235(19) 0.0017(16) 0.0035(15) 0.0028(16)
C3 0.0175(17) 0.041(2) 0.051(3) 0.0085(19) 0.0090(17) 0.0044(16)
C4 0.0213(18) 0.052(3) 0.059(3) 0.014(2) 0.0086(18) -0.0006(18)
C5 0.0152(17) 0.063(3) 0.050(3) 0.006(2) 0.0075(18) 0.0067(18)
C6 0.0237(17) 0.054(2) 0.069(3) -0.009(2) 0.0094(17) 0.0089(17)
C7 0.0185(17) 0.047(3) 0.041(2) -0.0064(19) 0.0017(17) 0.0045(16)
C8 0.0217(17) 0.050(2) 0.082(3) -0.010(2) 0.0077(19) 0.0111(17)
C9 0.030(2) 0.072(3) 0.043(3) -0.006(2) -0.004(2) 0.013(2)
C10 0.033(2) 0.073(3) 0.037(3) -0.007(2) 0.0091(19) 0.016(2)
C11 0.0253(18) 0.039(2) 0.034(2) 0.0027(17) 0.0107(17) 0.0082(16)
C12 0.031(2) 0.056(3) 0.044(3) 0.000(2) 0.015(2) 0.0140(19)
C13 0.034(2) 0.072(3) 0.069(4) -0.018(3) 0.019(2) 0.015(2)
C14 0.0254(18) 0.032(2) 0.034(2) -0.0040(16) 0.0097(17) 0.0012(15)
C15 0.0142(18) 0.056(3) 0.091(4) 0.023(3) 0.007(2) 0.0009(18)
C16 0.032(2) 0.103(5) 0.085(4) 0.032(3) 0.028(3) -0.007(3)
C17 0.026(2) 0.075(3) 0.047(3) 0.015(2) 0.012(2) 0.002(2)
C18 0.0202(18) 0.038(2) 0.039(2) 0.0000(17) 0.0085(17) -0.0056(15)
C19 0.031(2) 0.061(3) 0.042(3) 0.009(2) 0.005(2) -0.0115(19)
C20 0.027(2) 0.072(3) 0.061(3) 0.020(3) -0.005(2) -0.002(2)
C21 0.0223(17) 0.030(2) 0.029(2) -0.0034(16) 0.0081(16) -0.0026(15)
C22 0.047(2) 0.052(3) 0.056(3) 0.013(2) 0.034(2) 0.011(2)
C23 0.047(2) 0.047(3) 0.040(3) 0.0146(19) 0.020(2) 0.0053(19)
C24 0.046(2) 0.038(2) 0.038(2) -0.0044(18) 0.023(2) -0.0074(19)
C25 0.044(2) 0.048(3) 0.042(3) 0.007(2) 0.023(2) 0.0033(19)
C26 0.037(2) 0.053(3) 0.038(2) 0.0095(19) 0.0164(19) 0.0028(19)
Co1 0.0179(2) 0.0310(3) 0.0243(3) 0.0013(2) 0.0056(2) 0.00109(19)
Co2 0.0150(3) 0.0297(4) 0.0240(4) -0.0021(3) 0.0065(3) -0.0016(3)
N1 0.0332(16) 0.0379(18) 0.0306(18) 0.0037(15) 0.0120(15) 0.0007(14)
N2 0.062(2) 0.051(2) 0.045(2) 0.0060(16) 0.034(2) 0.0016(18)
O1 0.0148(11) 0.0387(15) 0.0430(16) 0.0000(12) 0.0059(11) 0.0016(11)
O2 0.0207(12) 0.0370(16) 0.062(2) 0.0018(14) 0.0047(13) 0.0053(12)
O3 0.0246(14) 0.062(2) 0.113(3) -0.0186(18) -0.0028(16) 0.0166(13)
O4 0.0310(14) 0.063(2) 0.0302(16) 0.0010(13) 0.0111(13) 0.0174(13)
O5 0.0303(13) 0.0507(17) 0.0346(16) 0.0104(12) 0.0167(12) 0.0156(12)
O6 0.0176(14) 0.062(2) 0.133(3) 0.028(2) 0.0052(18) -0.0033(14)
O7 0.0218(12) 0.0417(16) 0.0316(16) 0.0024(12) 0.0049(12) -0.0059(11)
O8 0.0280(13) 0.0449(16) 0.0292(15) 0.0003(12) 0.0103(12) -0.0082(11)
O9 0.0500(17) 0.0360(16) 0.0464(18) -0.0047(13) 0.0239(15) -0.0044(13)
O10 0.0395(15) 0.0456(17) 0.0398(17) 0.0016(13) 0.0156(14) -0.0060(12)
O11 0.0163(11) 0.0290(13) 0.0293(14) 0.0007(10) 0.0073(10) -0.0002(9)

loop_
_atom_type_symbol
_atom_type_description
_atom_type_scat_dispersion_real
_atom_type_scat_dispersion_imag
_atom_type_scat_source
C C 0.0033 0.0016 'International Tables Vol C Tables 4.2.6.8 and 6.1.1.4'
H H 0.0000 0.0000 'International Tables Vol C Tables 4.2.6.8 and 6.1.1.4'
Co Co 0.3494 0.9721 'International Tables Vol C Tables 4.2.6.8 and 6.1.1.4'
N N 0.0061 0.0033 'International Tables Vol C Tables 4.2.6.8 and 6.1.1.4'
O O 0.0106 0.0060 'International Tables Vol C Tables 4.2.6.8 and 6.1.1.4'

loop_
_geom_angle_atom_site_label_1
_geom_angle_atom_site_label_2
_geom_angle_atom_site_label_3
_geom_angle
_geom_angle_site_symmetry_1
_geom_angle_site_symmetry_3
O2 C1 O1 125.5(3) . .
O2 C1 C2 117.0(3) . .
O1 C1 C2 117.5(3) . .
C3 C2 C7 119.9(3) . .
C3 C2 C1 121.0(3) . .
C7 C2 C1 119.1(3) . .
C2 C3 C4 119.3(4) . .
C2 C3 H3A 120.3 . .
C4 C3 H3A 120.3 . .
O6 C4 C5 123.2(3) . .
O6 C4 C3 115.1(4) . .
C5 C4 C3 121.7(4) . .
C4 C5 C6 117.5(3) . .
C4 C5 H5A 121.2 . .
C6 C5 H5A 121.2 . .
C7 C6 O3 114.5(4) . .
C7 C6 C5 121.9(4) . .
O3 C6 C5 123.6(4) . .
C6 C7 C2 119.7(4) . .
C6 C7 H7A 120.1 . .
C2 C7 H7A 120.1 . .
C9 C8 C13 121.3(4) . .
C9 C8 O3 117.0(5) . .
C13 C8 O3 121.3(5) . .
C8 C9 C10 119.3(4) . .
C8 C9 H15A 120.3 . .
C10 C9 H15A 120.3 . .
C9 C10 C11 120.4(4) . .
C9 C10 H10 119.8 . .
C11 C10 H10 119.8 . .
C12 C11 C10 118.7(3) . .
C12 C11 C14 121.8(4) . .
C10 C11 C14 119.4(4) . .
C13 C12 C11 119.9(4) . .
C13 C12 H12 120.0 . .
C11 C12 H12 120.0 . .
C8 C13 C12 120.3(4) . .
C8 C13 H13 119.9 . .
C12 C13 H13 119.9 . .
O4 C14 O5 123.0(3) . .
O4 C14 C11 121.1(3) . .
O5 C14 C11 115.8(3) . .
C20 C15 C16 120.8(4) . .
C20 C15 O6 118.2(5) . .
C16 C15 O6 120.8(5) . .
C15 C16 C17 119.5(5) . .
C15 C16 H22A 120.2 . .
C17 C16 H22A 120.2 . .
C16 C17 C18 120.7(4) . .
C16 C17 H17 119.7 . .
C18 C17 H17 119.7 . .
C19 C18 C17 118.9(3) . .
C19 C18 C21 120.7(4) . .
C17 C18 C21 120.3(4) . .
C18 C19 C20 119.7(4) . .
C18 C19 H19 120.1 . .
C20 C19 H19 120.1 . .
C15 C20 C19 120.4(5) . .
C15 C20 H20 119.8 . .
C19 C20 H20 119.8 . .
O7 C21 O8 126.9(3) . .
O7 C21 C18 116.7(3) . .
O8 C21 C18 116.4(3) . .
N1 C22 C23 123.6(4) . .
N1 C22 H22 118.2 . .
C23 C22 H22 118.2 . .
C24 C23 C22 118.6(4) . .
C24 C23 H23A 120.7 . .
C22 C23 H23A 120.7 . .
C23 C24 C25 119.8(4) . .
C23 C24 N2 123.7(4) . .
C25 C24 N2 116.5(4) . .
C24 C25 C26 118.0(4) . .
C24 C25 H25A 121.0 . .
C26 C25 H25A 121.0 . .
N1 C26 C25 123.6(4) . .
N1 C26 H26B 118.2 . .
C25 C26 H26B 118.2 . .
O7 Co1 O9 95.15(11) 4_475 .
O7 Co1 O1 170.78(10) 4_475 .
O9 Co1 O1 93.30(11) . .
O7 Co1 O10 91.19(11) 4_475 .
O9 Co1 O10 82.06(11) . .
O1 Co1 O10 86.32(10) . .
O7 Co1 N1 90.08(11) 4_475 .
O9 Co1 N1 87.04(12) . .
O1 Co1 N1 94.04(11) . .
O10 Co1 N1 169.09(12) . .
O7 Co1 O11 84.90(9) 4_475 .
O9 Co1 O11 177.88(10) . .
O1 Co1 O11 86.52(9) . .
O10 Co1 O11 95.82(10) . .
N1 Co1 O11 95.09(11) . .
O8 Co2 O8 180.0 4_475 2_745
O8 Co2 O5 93.60(10) 4_475 2_755
O8 Co2 O5 86.40(10) 2_745 2_755
O8 Co2 O5 86.40(10) 4_475 4_465
O8 Co2 O5 93.60(10) 2_745 4_465
O5 Co2 O5 180.00(13) 2_755 4_465
O8 Co2 O11 93.52(9) 4_475 3_665
O8 Co2 O11 86.48(9) 2_745 3_665
O5 Co2 O11 89.14(9) 2_755 3_665
O5 Co2 O11 90.86(9) 4_465 3_665
O8 Co2 O11 86.48(9) 4_475 .
O8 Co2 O11 93.52(9) 2_745 .
O5 Co2 O11 90.86(9) 2_755 .
O5 Co2 O11 89.14(9) 4_465 .
O11 Co2 O11 180.0 3_665 .
C22 N1 C26 116.5(3) . .
C22 N1 Co1 122.2(3) . .
C26 N1 Co1 120.9(3) . .
N2 N2 C24 113.5(4) 3_666 .
C1 O1 Co1 130.3(2) . .
C6 O3 C8 122.8(4) . .
C14 O5 Co2 131.6(2) . 2_745
C4 O6 C15 122.6(4) . .
C21 O7 Co1 129.6(2) . 4_676
C21 O8 Co2 134.1(2) . 2_755
Co1 O9 H9 109.5 . .
Co1 O10 H10B 109.4 . .
Co1 O10 H10C 109.5 . .
H10B O10 H10C 108.3 . .
Co2 O11 Co1 119.07(10) . .
Co2 O11 H11A 107.5 . .
Co1 O11 H11A 107.6 . .
Co2 O11 H11B 107.5 . .
Co1 O11 H11B 107.5 . .
H11A O11 H11B 107.1 . .

loop_
_geom_bond_atom_site_label_1
_geom_bond_atom_site_label_2
_geom_bond_distance
_geom_bond_site_symmetry_2
C1 O2 1.248(4) .
C1 O1 1.259(4) .
C1 C2 1.513(5) .
C2 C3 1.377(5) .
C2 C7 1.378(5) .
C3 C4 1.384(5) .
C3 H3A 0.9300 .
C4 O6 1.373(5) .
C4 C5 1.384(6) .
C5 C6 1.374(6) .
C5 H5A 0.9300 .
C6 C7 1.376(5) .
C6 O3 1.376(5) .
C7 H7A 0.9300 .
C8 C9 1.349(7) .
C8 C13 1.358(7) .
C8 O3 1.392(5) .
C9 C10 1.386(6) .
C9 H15A 0.9300 .
C10 C11 1.384(6) .
C10 H10 0.9300 .
C11 C12 1.385(6) .
C11 C14 1.492(5) .
C12 C13 1.374(6) .
C12 H12 0.9300 .
C13 H13 0.9300 .
C14 O4 1.241(4) .
C14 O5 1.281(4) .
C15 C20 1.361(7) .
C15 C16 1.376(7) .
C15 O6 1.390(5) .
C16 C17 1.374(6) .
C16 H22A 0.9300 .
C17 C18 1.398(6) .
C17 H17 0.9300 .
C18 C19 1.386(6) .
C18 C21 1.505(5) .
C19 C20 1.390(6) .
C19 H19 0.9300 .
C20 H20 0.9300 .
C21 O7 1.255(4) .
C21 O8 1.260(4) .
C22 N1 1.328(5) .
C22 C23 1.390(5) .
C22 H22 0.9300 .
C23 C24 1.352(5) .
C23 H23A 0.9300 .
C24 C25 1.369(6) .
C24 N2 1.447(5) .
C25 C26 1.387(6) .
C25 H25A 0.9300 .
C26 N1 1.340(5) .
C26 H26B 0.9300 .
Co1 O7 2.054(2) 4_475
Co1 O9 2.092(3) .
Co1 O1 2.102(2) .
Co1 O10 2.111(3) .
Co1 N1 2.142(3) .
Co1 O11 2.192(2) .
Co2 O8 2.056(2) 4_475
Co2 O8 2.056(2) 2_745
Co2 O5 2.077(2) 2_755
Co2 O5 2.077(2) 4_465
Co2 O11 2.161(2) 3_665
Co2 O11 2.161(2) .
N2 N2 1.233(7) 3_666
O5 Co2 2.077(2) 2_745
O7 Co1 2.054(2) 4_676
O8 Co2 2.056(2) 2_755
O9 H9 0.8200 .
O10 H10B 0.8491 .
O10 H10C 0.8505 .
O11 H11A 0.8510 .
O11 H11B 0.8499 .

loop_
_geom_torsion_atom_site_label_1
_geom_torsion_atom_site_label_2
_geom_torsion_atom_site_label_3
_geom_torsion_atom_site_label_4
_geom_torsion
_geom_torsion_site_symmetry_1
_geom_torsion_site_symmetry_4
O2 C1 C2 C3 172.9(4) . .
O1 C1 C2 C3 -5.6(6) . .
O2 C1 C2 C7 -5.7(5) . .
O1 C1 C2 C7 175.7(3) . .
C7 C2 C3 C4 2.1(6) . .
C1 C2 C3 C4 -176.6(4) . .
C2 C3 C4 O6 176.2(4) . .
C2 C3 C4 C5 -2.0(7) . .
O6 C4 C5 C6 -176.7(5) . .
C3 C4 C5 C6 1.4(7) . .
C4 C5 C6 C7 -0.9(8) . .
C4 C5 C6 O3 176.5(5) . .
O3 C6 C7 C2 -176.6(4) . .
C5 C6 C7 C2 1.0(7) . .
C3 C2 C7 C6 -1.6(6) . .
C1 C2 C7 C6 177.1(4) . .
C13 C8 C9 C10 1.2(8) . .
O3 C8 C9 C10 -171.7(4) . .
C8 C9 C10 C11 0.2(8) . .
C9 C10 C11 C12 -1.1(7) . .
C9 C10 C11 C14 177.7(4) . .
C10 C11 C12 C13 0.7(7) . .
C14 C11 C12 C13 -178.1(4) . .
C9 C8 C13 C12 -1.6(8) . .
O3 C8 C13 C12 171.0(4) . .
C11 C12 C13 C8 0.6(8) . .
C12 C11 C14 O4 23.6(6) . .
C10 C11 C14 O4 -155.1(4) . .
C12 C11 C14 O5 -157.8(4) . .
C10 C11 C14 O5 23.5(5) . .
C20 C15 C16 C17 1.8(9) . .
O6 C15 C16 C17 -173.4(5) . .
C15 C16 C17 C18 -0.9(8) . .
C16 C17 C18 C19 -0.2(7) . .
C16 C17 C18 C21 176.7(5) . .
C17 C18 C19 C20 0.4(7) . .
C21 C18 C19 C20 -176.5(4) . .
C16 C15 C20 C19 -1.6(9) . .
O6 C15 C20 C19 173.8(5) . .
C18 C19 C20 C15 0.5(8) . .
C19 C18 C21 O7 177.8(4) . .
C17 C18 C21 O7 0.9(5) . .
C19 C18 C21 O8 -2.3(6) . .
C17 C18 C21 O8 -179.2(4) . .
N1 C22 C23 C24 1.2(7) . .
C22 C23 C24 C25 -2.4(6) . .
C22 C23 C24 N2 177.3(4) . .
C23 C24 C25 C26 2.5(6) . .
N2 C24 C25 C26 -177.2(4) . .
C24 C25 C26 N1 -1.5(6) . .
C23 C22 N1 C26 -0.2(6) . .
C23 C22 N1 Co1 172.6(3) . .
C25 C26 N1 C22 0.3(6) . .
C25 C26 N1 Co1 -172.6(3) . .
O7 Co1 N1 C22 155.4(3) 4_475 .
O9 Co1 N1 C22 -109.5(3) . .
O1 Co1 N1 C22 -16.3(3) . .
O10 Co1 N1 C22 -107.9(6) . .
O11 Co1 N1 C22 70.5(3) . .
O7 Co1 N1 C26 -32.1(3) 4_475 .
O9 Co1 N1 C26 63.0(3) . .
O1 Co1 N1 C26 156.1(3) . .
O10 Co1 N1 C26 64.6(7) . .
O11 Co1 N1 C26 -117.0(3) . .
C23 C24 N2 N2 -10.5(7) . 3_666
C25 C24 N2 N2 169.2(5) . 3_666
O2 C1 O1 Co1 -9.6(6) . .
C2 C1 O1 Co1 168.8(2) . .
O7 Co1 O1 C1 -33.8(8) 4_475 .
O9 Co1 O1 C1 169.8(3) . .
O10 Co1 O1 C1 -108.4(3) . .
N1 Co1 O1 C1 82.6(3) . .
O11 Co1 O1 C1 -12.3(3) . .
C7 C6 O3 C8 -173.4(5) . .
C5 C6 O3 C8 9.0(8) . .
C9 C8 O3 C6 -121.1(6) . .
C13 C8 O3 C6 66.0(7) . .
O4 C14 O5 Co2 17.6(6) . 2_745
C11 C14 O5 Co2 -160.9(3) . 2_745
C5 C4 O6 C15 -3.7(8) . .
C3 C4 O6 C15 178.2(5) . .
C20 C15 O6 C4 113.9(6) . .
C16 C15 O6 C4 -70.8(8) . .
O8 C21 O7 Co1 4.0(6) . 4_676
C18 C21 O7 Co1 -176.1(2) . 4_676
O7 C21 O8 Co2 -50.4(5) . 2_755
C18 C21 O8 Co2 129.7(3) . 2_755
O8 Co2 O11 Co1 -38.75(12) 4_475 .
O8 Co2 O11 Co1 141.25(12) 2_745 .
O5 Co2 O11 Co1 54.80(12) 2_755 .
O5 Co2 O11 Co1 -125.20(12) 4_465 .
O11 Co2 O11 Co1 18(35) 3_665 .
O7 Co1 O11 Co2 59.23(12) 4_475 .
O9 Co1 O11 Co2 -32(3) . .
O1 Co1 O11 Co2 -117.39(12) . .
O10 Co1 O11 Co2 -31.44(12) . .
N1 Co1 O11 Co2 148.86(12) . .

loop_
_platon_squeeze_void_nr
_platon_squeeze_void_average_x
_platon_squeeze_void_average_y
_platon_squeeze_void_average_z
_platon_squeeze_void_volume
_platon_squeeze_void_count_electrons
_platon_squeeze_void_content
1 0.500 0.000 0.500 349 86 ' '
2 0.000 0.500 1.000 349 86 ' '
